data_4333010
loop_
_publ_author_name
'Gao, Weiming'
'Liu, Jianhui'
'\%Akermark, Bj\"orn'
'Sun, Licheng'

_publ_section_title
;
 Bidentate Phosphine Ligand Based Fe2S2-Containing Macromolecules:&#x00A0;
 Synthesis, Characterization, and Catalytic Electrochemical Hydrogen
 Production
;
_journal_issue 23
_journal_name_full 'Inorganic Chemistry'
_journal_page_first 9169
_journal_page_last 9171
_journal_paper_doi 10.1021/ic061258e
_journal_volume 45
_journal_year 2006
_chemical_formula_sum 'C42 H36 Fe4 N2 O10 P2 S4'
_chemical_formula_weight 1142.31
_chemical_name_systematic
; 
 ? 
;
_space_group_IT_number 2
_symmetry_space_group_name_Hall '-P 1'
_symmetry_space_group_name_H-M 'P -1'
_atom_sites_solution_hydrogens geom
_atom_sites_solution_primary direct
_atom_sites_solution_secondary difmap
_audit_creation_method SHELXL-97
_cell_angle_alpha 107.9810(10)
_cell_angle_beta 99.3520(10)
_cell_angle_gamma 112.4710(10)
_cell_formula_units_Z 2
_cell_length_a 11.9827(10)
_cell_length_b 15.1199(13)
_cell_length_c 16.5604(14)
_cell_measurement_temperature 273(2)
_cell_volume 2499.3(4)
_computing_structure_refinement 'SHELXL-97 (Sheldrick, 1997)'
_computing_structure_solution 'SHELXS-97 (Sheldrick, 1990)'
_diffrn_ambient_temperature 273(2)
_diffrn_measured_fraction_theta_full 0.899
_diffrn_measured_fraction_theta_max 0.899
_diffrn_radiation_monochromator graphite
_diffrn_radiation_source 'fine-focus sealed tube'
_diffrn_radiation_type MoK\a
_diffrn_radiation_wavelength 0.71073
_diffrn_reflns_av_R_equivalents 0.0478
_diffrn_reflns_av_sigmaI/netI 0.0587
_diffrn_reflns_limit_h_max 14
_diffrn_reflns_limit_h_min -15
_diffrn_reflns_limit_k_max 18
_diffrn_reflns_limit_k_min -20
_diffrn_reflns_limit_l_max 21
_diffrn_reflns_limit_l_min -20
_diffrn_reflns_number 15861
_diffrn_reflns_theta_full 28.28
_diffrn_reflns_theta_max 28.28
_diffrn_reflns_theta_min 1.60
_exptl_absorpt_coefficient_mu 1.423
_exptl_crystal_density_diffrn 1.518
_exptl_crystal_density_method 'not measured'
_exptl_crystal_F_000 1160
_refine_diff_density_max 1.322
_refine_diff_density_min -0.433
_refine_diff_density_rms 0.118
_refine_ls_extinction_method none
_refine_ls_goodness_of_fit_ref 1.047
_refine_ls_hydrogen_treatment mixed
_refine_ls_matrix_type full
_refine_ls_number_parameters 631
_refine_ls_number_reflns 11135
_refine_ls_number_restraints 0
_refine_ls_restrained_S_all 1.047
_refine_ls_R_factor_all 0.0684
_refine_ls_R_factor_gt 0.0536
_refine_ls_shift/su_max 0.001
_refine_ls_shift/su_mean 0.000
_refine_ls_structure_factor_coef Fsqd
_refine_ls_weighting_details 'calc w=1/[\s^2^(Fo^2^)+(0.1078P)^2^+0.0000P] where P=(Fo^2^+2Fc^2^)/3'
_refine_ls_weighting_scheme calc
_refine_ls_wR_factor_gt 0.1653
_refine_ls_wR_factor_ref 0.1772
_reflns_number_gt 8408
_reflns_number_total 11135
_reflns_threshold_expression >2sigma(I)
_cod_data_source_file ic061258esup1.cif
_cod_data_source_block gwm
_cod_database_code 4333010

loop_
_symmetry_equiv_pos_as_xyz
'x, y, z'
'-x, -y, -z'

loop_
_atom_site_label
_atom_site_type_symbol
_atom_site_fract_x
_atom_site_fract_y
_atom_site_fract_z
_atom_site_U_iso_or_equiv
_atom_site_adp_type
_atom_site_occupancy
_atom_site_symmetry_multiplicity
_atom_site_calc_flag
Fe1 Fe 0.78612(5) 0.06931(4) 0.31697(3) 0.03088(15) Uani 1 1 d
Fe3 Fe 1.16729(5) 0.50799(4) 0.25242(3) 0.03138(15) Uani 1 1 d
Fe4 Fe 1.39654(6) 0.62311(5) 0.26947(4) 0.03764(16) Uani 1 1 d
Fe2 Fe 0.77505(6) 0.09941(5) 0.47319(4) 0.03909(17) Uani 1 1 d
P2 P 1.06249(9) 0.35742(8) 0.13143(6) 0.0294(2) Uani 1 1 d
P1 P 0.88938(9) 0.09167(8) 0.21753(6) 0.0284(2) Uani 1 1 d
S2 S 0.93454(10) 0.07930(8) 0.42730(7) 0.0363(2) Uani 1 1 d
S1 S 0.82109(10) 0.22545(8) 0.41976(7) 0.0367(2) Uani 1 1 d
S3 S 1.32654(10) 0.46166(8) 0.27242(7) 0.0363(2) Uani 1 1 d
S4 S 1.30402(10) 0.65518(8) 0.37692(7) 0.0397(2) Uani 1 1 d
C23 C 0.7984(4) 0.0102(3) 0.0981(2) 0.0322(8) Uani 1 1 d
N2 N 1.3467(3) 0.5243(3) 0.4565(2) 0.0407(8) Uani 1 1 d
C25 C 1.0241(4) 0.0629(3) 0.2342(2) 0.0316(8) Uani 1 1 d
N1 N 1.0791(3) 0.2860(3) 0.4494(2) 0.0354(7) Uani 1 1 d
C9 C 1.1396(4) 0.5812(3) 0.1939(3) 0.0432(10) Uani 1 1 d
C41 C 0.9009(4) 0.3193(3) 0.0648(2) 0.0344(8) Uani 1 1 d
C18 C 0.9538(4) 0.2230(3) 0.2152(2) 0.0340(8) Uani 1 1 d
C17 C 1.0373(4) 0.2403(3) 0.1550(3) 0.0340(8) Uani 1 1 d
C35 C 1.1400(4) 0.3428(3) 0.0448(3) 0.0346(8) Uani 1 1 d
C12 C 1.0799(4) 0.2046(3) 0.4792(3) 0.0406(10) Uani 1 1 d
C5 C 0.7239(4) -0.0682(4) 0.2691(3) 0.0437(10) Uani 1 1 d
C10 C 1.0393(4) 0.4797(3) 0.2960(3) 0.0389(9) Uani 1 1 d
C16 C 1.3937(4) 0.4779(4) 0.3895(3) 0.0439(10) Uani 1 1 d
O10 O 0.9595(3) 0.4683(3) 0.3268(2) 0.0611(9) Uani 1 1 d
O9 O 1.1150(3) 0.6257(3) 0.1545(3) 0.0663(10) Uani 1 1 d
O4 O 0.5387(3) 0.0517(3) 0.2387(2) 0.0722(12) Uani 1 1 d
C26 C 1.1476(4) 0.1424(4) 0.2830(3) 0.0427(10) Uani 1 1 d
C7 C 1.4080(4) 0.7442(4) 0.2658(3) 0.0492(11) Uani 1 1 d
O7 O 1.4160(4) 0.8214(3) 0.2678(3) 0.0733(11) Uani 1 1 d
C8 C 1.4118(4) 0.5785(4) 0.1589(3) 0.0482(11) Uani 1 1 d
C3 C 0.7247(5) -0.0247(4) 0.4792(3) 0.0543(12) Uani 1 1 d
O8 O 1.4274(4) 0.5570(3) 0.0921(3) 0.0695(11) Uani 1 1 d
C13 C 1.2090(4) 0.3740(4) 0.4871(3) 0.0455(11) Uani 1 1 d
C6 C 1.5621(5) 0.6718(4) 0.3281(3) 0.0515(12) Uani 1 1 d
C2 C 0.6191(5) 0.0904(4) 0.4589(3) 0.0520(12) Uani 1 1 d
C36 C 1.1135(4) 0.3744(4) -0.0223(3) 0.0457(10) Uani 1 1 d
C21 C 0.7874(4) -0.0670(3) -0.0573(3) 0.0424(10) Uani 1 1 d
C39 C 0.7203(5) 0.3518(4) 0.0312(3) 0.0543(12) Uani 1 1 d
C1 C 0.8513(6) 0.1789(4) 0.5925(3) 0.0572(13) Uani 1 1 d
C4 C 0.6367(4) 0.0587(4) 0.2664(3) 0.0440(10) Uani 1 1 d
C11 C 0.9893(4) 0.3226(3) 0.4753(3) 0.0435(10) Uani 1 1 d
O6 O 1.6648(4) 0.6982(3) 0.3619(3) 0.0883(14) Uani 1 1 d
C27 C 1.2482(5) 0.1168(5) 0.3015(3) 0.0565(13) Uani 1 1 d
C22 C 0.8555(4) -0.0180(3) 0.0348(3) 0.0377(9) Uani 1 1 d
C24 C 0.6685(4) -0.0163(4) 0.0685(3) 0.0516(12) Uani 1 1 d
C15 C 1.3740(4) 0.6301(4) 0.4714(3) 0.0468(11) Uani 1 1 d
C40 C 0.8438(4) 0.3835(4) 0.0851(3) 0.0450(10) Uani 1 1 d
C14 C 1.2159(4) 0.4566(4) 0.4494(3) 0.0459(10) Uani 1 1 d
O3 O 0.6939(5) -0.1041(3) 0.4846(3) 0.0825(13) Uani 1 1 d
C42 C 0.8339(5) 0.2214(4) -0.0091(3) 0.0501(11) Uani 1 1 d
C30 C 1.0000(5) -0.0420(4) 0.2037(3) 0.0452(10) Uani 1 1 d
C34 C 1.2269(4) 0.3015(3) 0.0467(3) 0.0429(10) Uani 1 1 d
C38 C 0.6541(5) 0.2554(4) -0.0408(3) 0.0580(13) Uani 1 1 d
O5 O 0.6833(4) -0.1575(3) 0.2379(3) 0.0722(11) Uani 1 1 d
C37 C 0.7111(5) 0.1896(4) -0.0610(4) 0.0618(14) Uani 1 1 d
C33 C 1.2855(5) 0.2937(4) -0.0205(4) 0.0583(13) Uani 1 1 d
O2 O 0.5187(4) 0.0823(4) 0.4470(3) 0.0805(12) Uani 1 1 d
C32 C 1.2572(5) 0.3247(4) -0.0879(3) 0.0571(13) Uani 1 1 d
C28 C 1.2252(5) 0.0143(5) 0.2704(3) 0.0595(14) Uani 1 1 d
O1 O 0.9030(5) 0.2297(4) 0.6661(2) 0.0899(15) Uani 1 1 d
C20 C 0.6594(5) -0.0917(4) -0.0860(3) 0.0492(11) Uani 1 1 d
C29 C 1.1009(6) -0.0663(5) 0.2228(4) 0.0613(14) Uani 1 1 d
C31 C 1.1709(5) 0.3651(4) -0.0893(4) 0.0589(13) Uani 1 1 d
C19 C 0.6003(5) -0.0692(5) -0.0237(3) 0.0602(14) Uani 1 1 d
C60 C 0.5882(14) 0.3737(12) 0.2109(7) 0.208(7) Uani 1 1 d
CL1 C 0.6943(9) 0.4924(8) 0.2401(7) 0.0459(17) Uani 1 1 d
CL2 C 0.6012(19) 0.333(2) 0.3027(13) 0.102(11) Uani 1 1 d
CL2" C 0.563(2) 0.3373(17) 0.2969(10) 0.081(4) Uani 1 1 d
CL2' C 0.6409(16) 0.3147(16) 0.2783(11) 0.121(7) Uani 1 1 d
CL1' C 0.6562(10) 0.4942(9) 0.2318(8) 0.057(2) Uani 1 1 d

loop_
_atom_site_aniso_label
_atom_site_aniso_U_11
_atom_site_aniso_U_22
_atom_site_aniso_U_33
_atom_site_aniso_U_23
_atom_site_aniso_U_13
_atom_site_aniso_U_12
Fe1 0.0289(3) 0.0363(3) 0.0274(3) 0.0122(2) 0.0105(2) 0.0151(2)
Fe3 0.0288(3) 0.0303(3) 0.0289(3) 0.0089(2) 0.0026(2) 0.0128(2)
Fe4 0.0305(3) 0.0353(3) 0.0381(3) 0.0142(3) 0.0029(2) 0.0101(3)
Fe2 0.0444(4) 0.0458(4) 0.0332(3) 0.0177(3) 0.0190(3) 0.0229(3)
P2 0.0286(5) 0.0294(5) 0.0272(5) 0.0105(4) 0.0057(4) 0.0126(4)
P1 0.0266(5) 0.0320(5) 0.0255(4) 0.0114(4) 0.0079(4) 0.0128(4)
S2 0.0385(6) 0.0421(6) 0.0340(5) 0.0180(4) 0.0117(4) 0.0221(5)
S1 0.0373(5) 0.0403(6) 0.0359(5) 0.0146(4) 0.0123(4) 0.0217(5)
S3 0.0322(5) 0.0356(5) 0.0362(5) 0.0126(4) 0.0040(4) 0.0153(4)
S4 0.0412(6) 0.0325(5) 0.0339(5) 0.0071(4) 0.0019(4) 0.0147(4)
C23 0.030(2) 0.034(2) 0.0274(18) 0.0123(15) 0.0062(15) 0.0115(16)
N2 0.0351(19) 0.0400(19) 0.0337(17) 0.0139(15) -0.0006(15) 0.0099(16)
C25 0.030(2) 0.041(2) 0.0281(18) 0.0175(16) 0.0112(15) 0.0174(17)
N1 0.0343(18) 0.0361(18) 0.0326(16) 0.0132(14) 0.0062(14) 0.0157(15)
C9 0.036(2) 0.039(2) 0.041(2) 0.0123(19) 0.0016(18) 0.0123(19)
C41 0.032(2) 0.036(2) 0.0284(18) 0.0117(16) 0.0043(16) 0.0116(17)
C18 0.039(2) 0.034(2) 0.0293(18) 0.0131(16) 0.0142(16) 0.0154(17)
C17 0.039(2) 0.034(2) 0.0327(19) 0.0172(16) 0.0141(17) 0.0160(17)
C35 0.033(2) 0.030(2) 0.0324(19) 0.0086(16) 0.0105(16) 0.0108(16)
C12 0.036(2) 0.047(2) 0.036(2) 0.0209(19) 0.0034(17) 0.0174(19)
C5 0.038(2) 0.042(2) 0.049(2) 0.020(2) 0.020(2) 0.012(2)
C10 0.036(2) 0.043(2) 0.031(2) 0.0084(18) 0.0057(17) 0.0194(19)
C16 0.039(2) 0.053(3) 0.040(2) 0.022(2) 0.0023(19) 0.023(2)
O10 0.053(2) 0.072(2) 0.061(2) 0.0226(18) 0.0267(18) 0.0316(19)
O9 0.061(2) 0.064(2) 0.075(2) 0.045(2) 0.0014(19) 0.0259(19)
O4 0.041(2) 0.106(3) 0.061(2) 0.020(2) 0.0062(17) 0.040(2)
C26 0.034(2) 0.060(3) 0.036(2) 0.022(2) 0.0096(18) 0.021(2)
C7 0.038(2) 0.045(3) 0.057(3) 0.024(2) 0.008(2) 0.011(2)
O7 0.074(3) 0.048(2) 0.095(3) 0.038(2) 0.018(2) 0.023(2)
C8 0.040(3) 0.044(3) 0.053(3) 0.023(2) 0.010(2) 0.011(2)
C3 0.066(3) 0.059(3) 0.054(3) 0.027(2) 0.034(3) 0.035(3)
O8 0.069(3) 0.074(3) 0.054(2) 0.0229(19) 0.025(2) 0.021(2)
C13 0.032(2) 0.049(3) 0.039(2) 0.020(2) -0.0029(18) 0.0067(19)
C6 0.041(3) 0.041(3) 0.053(3) 0.011(2) -0.003(2) 0.014(2)
C2 0.049(3) 0.061(3) 0.054(3) 0.027(2) 0.026(2) 0.027(2)
C36 0.049(3) 0.051(3) 0.038(2) 0.021(2) 0.018(2) 0.020(2)
C21 0.046(3) 0.044(2) 0.030(2) 0.0091(18) 0.0092(18) 0.021(2)
C39 0.040(3) 0.075(4) 0.049(3) 0.025(3) 0.012(2) 0.029(3)
C1 0.084(4) 0.063(3) 0.044(3) 0.027(2) 0.030(3) 0.044(3)
C4 0.038(2) 0.050(3) 0.036(2) 0.0095(19) 0.0108(19) 0.019(2)
C11 0.035(2) 0.041(2) 0.043(2) 0.0088(19) 0.0060(19) 0.0166(19)
O6 0.042(2) 0.080(3) 0.109(3) 0.023(3) -0.017(2) 0.024(2)
C27 0.039(3) 0.086(4) 0.045(3) 0.028(3) 0.009(2) 0.030(3)
C22 0.037(2) 0.038(2) 0.0303(19) 0.0091(17) 0.0097(17) 0.0144(18)
C24 0.037(2) 0.074(3) 0.034(2) 0.013(2) 0.0058(19) 0.025(2)
C15 0.047(3) 0.041(2) 0.035(2) 0.0121(19) -0.0033(19) 0.012(2)
C40 0.039(2) 0.053(3) 0.039(2) 0.017(2) 0.0071(19) 0.021(2)
C14 0.035(2) 0.053(3) 0.047(2) 0.027(2) 0.0076(19) 0.015(2)
O3 0.111(4) 0.064(3) 0.102(3) 0.048(2) 0.062(3) 0.047(3)
C42 0.042(3) 0.044(3) 0.041(2) 0.009(2) -0.003(2) 0.010(2)
C30 0.052(3) 0.050(3) 0.048(2) 0.025(2) 0.019(2) 0.034(2)
C34 0.036(2) 0.039(2) 0.054(3) 0.017(2) 0.018(2) 0.0174(19)
C38 0.033(2) 0.075(4) 0.054(3) 0.026(3) 0.001(2) 0.019(2)
O5 0.071(3) 0.040(2) 0.090(3) 0.0179(19) 0.037(2) 0.0137(19)
C37 0.049(3) 0.057(3) 0.053(3) 0.016(2) -0.005(2) 0.012(2)
C33 0.059(3) 0.055(3) 0.066(3) 0.020(3) 0.035(3) 0.029(3)
O2 0.054(2) 0.105(3) 0.101(3) 0.048(3) 0.041(2) 0.042(2)
C32 0.063(3) 0.049(3) 0.056(3) 0.019(2) 0.031(3) 0.021(3)
C28 0.060(3) 0.091(4) 0.052(3) 0.037(3) 0.021(3) 0.051(3)
O1 0.135(4) 0.096(3) 0.0334(19) 0.013(2) 0.011(2) 0.065(3)
C20 0.047(3) 0.050(3) 0.033(2) 0.008(2) 0.005(2) 0.017(2)
C29 0.073(4) 0.080(4) 0.064(3) 0.040(3) 0.030(3) 0.056(3)
C31 0.061(3) 0.067(3) 0.055(3) 0.034(3) 0.028(3) 0.026(3)
C19 0.043(3) 0.087(4) 0.038(2) 0.015(3) 0.005(2) 0.029(3)
C60 0.206(14) 0.213(15) 0.101(8) 0.037(8) 0.072(8) 0.010(11)
CL1 0.066(5) 0.056(3) 0.051(3) 0.019(3) 0.031(4) 0.058(4)
CL2 0.078(18) 0.141(14) 0.053(6) 0.063(8) -0.004(7) 0.010(10)
CL2" 0.078(11) 0.103(7) 0.049(7) 0.017(5) 0.020(7) 0.041(7)
CL2' 0.070(8) 0.111(10) 0.145(14) 0.078(10) -0.004(8) 0.000(7)
CL1' 0.074(6) 0.065(4) 0.088(5) 0.040(3) 0.051(5) 0.070(5)

loop_
_atom_type_symbol
_atom_type_description
_atom_type_scat_dispersion_real
_atom_type_scat_dispersion_imag
_atom_type_scat_source
C C 0.0033 0.0016 'International Tables Vol C Tables 4.2.6.8 and 6.1.1.4'
H H 0.0000 0.0000 'International Tables Vol C Tables 4.2.6.8 and 6.1.1.4'
N N 0.0061 0.0033 'International Tables Vol C Tables 4.2.6.8 and 6.1.1.4'
O O 0.0106 0.0060 'International Tables Vol C Tables 4.2.6.8 and 6.1.1.4'
P P 0.1023 0.0942 'International Tables Vol C Tables 4.2.6.8 and 6.1.1.4'
S S 0.1246 0.1234 'International Tables Vol C Tables 4.2.6.8 and 6.1.1.4'
Fe Fe 0.3463 0.8444 'International Tables Vol C Tables 4.2.6.8 and 6.1.1.4'

loop_
_geom_angle_atom_site_label_1
_geom_angle_atom_site_label_2
_geom_angle_atom_site_label_3
_geom_angle
C5 Fe1 C4 90.8(2)
C5 Fe1 P1 93.67(14)
C4 Fe1 P1 102.92(15)
C5 Fe1 S2 89.58(16)
C4 Fe1 S2 154.88(15)
P1 Fe1 S2 102.12(4)
C5 Fe1 S1 154.87(15)
C4 Fe1 S1 85.26(14)
P1 Fe1 S1 111.41(4)
S2 Fe1 S1 83.78(4)
C5 Fe1 Fe2 100.44(15)
C4 Fe1 Fe2 99.23(14)
P1 Fe1 Fe2 153.48(4)
S2 Fe1 Fe2 56.08(3)
S1 Fe1 Fe2 56.00(3)
C10 Fe3 C9 102.0(2)
C10 Fe3 P2 92.85(13)
C9 Fe3 P2 93.23(14)
C10 Fe3 S4 94.39(13)
C9 Fe3 S4 92.26(14)
P2 Fe3 S4 169.81(5)
C10 Fe3 S3 127.16(14)
C9 Fe3 S3 130.83(16)
P2 Fe3 S3 86.08(4)
S4 Fe3 S3 83.84(4)
C10 Fe3 Fe4 150.34(13)
C9 Fe3 Fe4 81.37(15)
P2 Fe3 Fe4 116.54(4)
S4 Fe3 Fe4 55.94(3)
S3 Fe3 Fe4 56.10(3)
C6 Fe4 C7 97.2(2)
C6 Fe4 C8 94.8(2)
C7 Fe4 C8 92.2(2)
C6 Fe4 S4 105.90(17)
C7 Fe4 S4 85.39(17)
C8 Fe4 S4 159.31(15)
C6 Fe4 S3 96.83(16)
C7 Fe4 S3 164.33(16)
C8 Fe4 S3 93.64(15)
S4 Fe4 S3 84.01(4)
C6 Fe4 Fe3 146.32(17)
C7 Fe4 Fe3 108.17(15)
C8 Fe4 Fe3 105.76(15)
S4 Fe4 Fe3 56.11(3)
S3 Fe4 Fe3 56.21(3)
C3 Fe2 C2 92.5(2)
C3 Fe2 C1 97.0(2)
C2 Fe2 C1 101.1(2)
C3 Fe2 S2 88.47(16)
C2 Fe2 S2 155.49(16)
C1 Fe2 S2 103.05(18)
C3 Fe2 S1 162.10(16)
C2 Fe2 S1 87.69(17)
C1 Fe2 S1 100.56(17)
S2 Fe2 S1 84.08(4)
C3 Fe2 Fe1 105.97(16)
C2 Fe2 Fe1 100.39(16)
C1 Fe2 Fe1 147.61(19)
S2 Fe2 Fe1 56.05(3)
S1 Fe2 Fe1 56.53(3)
C41 P2 C35 101.36(18)
C41 P2 C17 101.30(18)
C35 P2 C17 102.49(18)
C41 P2 Fe3 119.45(13)
C35 P2 Fe3 115.81(13)
C17 P2 Fe3 113.96(13)
C25 P1 C23 103.49(17)
C25 P1 C18 105.84(18)
C23 P1 C18 99.83(17)
C25 P1 Fe1 111.76(12)
C23 P1 Fe1 117.39(13)
C18 P1 Fe1 116.86(13)
C12 S2 Fe1 114.20(13)
C12 S2 Fe2 109.71(15)
Fe1 S2 Fe2 67.86(4)
C11 S1 Fe2 109.54(15)
C11 S1 Fe1 114.95(14)
Fe2 S1 Fe1 67.47(4)
C16 S3 Fe4 108.65(15)
C16 S3 Fe3 114.79(15)
Fe4 S3 Fe3 67.69(3)
C15 S4 Fe4 108.85(16)
C15 S4 Fe3 114.34(15)
Fe4 S4 Fe3 67.95(4)
C22 C23 C24 118.6(4)
C22 C23 P1 122.4(3)
C24 C23 P1 118.7(3)
C15 N2 C16 113.7(4)
C15 N2 C14 115.0(4)
C16 N2 C14 114.7(4)
C26 C25 C30 119.8(4)
C26 C25 P1 121.3(3)
C30 C25 P1 118.7(3)
C11 N1 C12 112.9(3)
C11 N1 C13 110.1(3)
C12 N1 C13 108.4(3)
O9 C9 Fe3 176.5(4)
C40 C41 C42 119.6(4)
C40 C41 P2 121.9(3)
C42 C41 P2 118.6(3)
C17 C18 P1 115.9(3)
C18 C17 P2 113.6(3)
C36 C35 C34 119.7(4)
C36 C35 P2 119.1(3)
C34 C35 P2 121.1(3)
N1 C12 S2 116.2(3)
O5 C5 Fe1 179.8(6)
O10 C10 Fe3 175.5(4)
N2 C16 S3 117.3(3)
C25 C26 C27 119.9(4)
O7 C7 Fe4 176.7(5)
O8 C8 Fe4 175.6(4)
O3 C3 Fe2 178.7(6)
N1 C13 C14 110.1(3)
O6 C6 Fe4 177.0(5)
O2 C2 Fe2 177.7(5)
C35 C36 C31 121.0(4)
C20 C21 C22 119.9(4)
C38 C39 C40 120.5(5)
O1 C1 Fe2 177.4(6)
O4 C4 Fe1 175.6(4)
N1 C11 S1 114.8(3)
C28 C27 C26 120.4(5)
C23 C22 C21 121.0(4)
C23 C24 C19 119.6(4)
N2 C15 S4 118.4(3)
C41 C40 C39 120.0(4)
N2 C14 C13 112.4(3)
C37 C42 C41 120.2(5)
C25 C30 C29 119.7(5)
C35 C34 C33 118.9(4)
C39 C38 C37 119.6(4)
C42 C37 C38 120.1(5)
C32 C33 C34 120.8(5)
C33 C32 C31 119.8(5)
C27 C28 C29 120.2(4)
C19 C20 C21 119.4(4)
C28 C29 C30 120.0(5)
C32 C31 C36 119.8(5)
C20 C19 C24 121.3(4)
CL1' C60 CL1 16.9(3)
CL1' C60 CL2" 118.5(10)
CL1 C60 CL2" 115.5(10)
CL1' C60 CL2' 124.3(10)
CL1 C60 CL2' 110.6(10)
CL2" C60 CL2' 38.7(11)
CL1' C60 CL2 119.0(12)
CL1 C60 CL2 111.2(11)
CL2" C60 CL2 15.6(11)
CL2' C60 CL2 23.8(9)
CL2' CL2 C60 77(2)
CL2' CL2" C60 75.0(15)
CL2 CL2' CL2" 15.4(19)
CL2 CL2' C60 79(3)
CL2" CL2' C60 66.2(16)

loop_
_geom_bond_atom_site_label_1
_geom_bond_atom_site_label_2
_geom_bond_distance
Fe1 C5 1.765(5)
Fe1 C4 1.772(4)
Fe1 P1 2.2456(11)
Fe1 S2 2.2566(11)
Fe1 S1 2.2754(11)
Fe1 Fe2 2.5197(8)
Fe3 C10 1.762(5)
Fe3 C9 1.765(5)
Fe3 P2 2.2260(11)
Fe3 S4 2.2737(11)
Fe3 S3 2.2807(11)
Fe3 Fe4 2.5387(8)
Fe4 C6 1.800(5)
Fe4 C7 1.803(5)
Fe4 C8 1.811(5)
Fe4 S4 2.2693(13)
Fe4 S3 2.2776(12)
Fe2 C3 1.779(5)
Fe2 C2 1.791(5)
Fe2 C1 1.813(5)
Fe2 S2 2.2574(12)
Fe2 S1 2.2617(12)
P2 C41 1.833(4)
P2 C35 1.834(4)
P2 C17 1.853(4)
P1 C25 1.827(4)
P1 C23 1.840(4)
P1 C18 1.850(4)
S2 C12 1.830(4)
S1 C11 1.835(4)
S3 C16 1.874(4)
S4 C15 1.865(4)
C23 C22 1.388(5)
C23 C24 1.406(6)
N2 C15 1.434(6)
N2 C16 1.438(6)
N2 C14 1.469(6)
C25 C26 1.393(6)
C25 C30 1.401(6)
N1 C11 1.451(5)
N1 C12 1.463(5)
N1 C13 1.474(5)
C9 O9 1.150(5)
C41 C40 1.380(6)
C41 C42 1.410(6)
C18 C17 1.532(5)
C35 C36 1.374(6)
C35 C34 1.405(6)
C5 O5 1.145(5)
C10 O10 1.136(5)
O4 C4 1.141(5)
C26 C27 1.417(6)
C7 O7 1.124(6)
C8 O8 1.121(6)
C3 O3 1.151(6)
C13 C14 1.540(6)
C6 O6 1.118(6)
C2 O2 1.139(6)
C36 C31 1.396(7)
C21 C20 1.391(6)
C21 C22 1.406(5)
C39 C38 1.382(7)
C39 C40 1.408(6)
C1 O1 1.128(6)
C27 C28 1.371(8)
C24 C19 1.407(6)
C42 C37 1.388(7)
C30 C29 1.409(6)
C34 C33 1.408(7)
C38 C37 1.399(8)
C33 C32 1.378(8)
C32 C31 1.388(7)
C28 C29 1.401(8)
C20 C19 1.373(7)
C60 CL1' 1.577(19)
C60 CL1 1.609(17)
C60 CL2" 1.71(2)
C60 CL2' 1.80(3)
C60 CL2 1.82(2)
CL2 CL2' 0.75(3)
CL2" CL2' 1.17(3)

loop_
_geom_torsion_atom_site_label_1
_geom_torsion_atom_site_label_2
_geom_torsion_atom_site_label_3
_geom_torsion_atom_site_label_4
_geom_torsion
C10 Fe3 Fe4 C6 65.2(4)
C9 Fe3 Fe4 C6 164.3(3)
P2 Fe3 Fe4 C6 -106.4(3)
S4 Fe3 Fe4 C6 65.6(3)
S3 Fe3 Fe4 C6 -41.7(3)
C10 Fe3 Fe4 C7 -71.6(3)
C9 Fe3 Fe4 C7 27.5(2)
P2 Fe3 Fe4 C7 116.79(17)
S4 Fe3 Fe4 C7 -71.19(17)
S3 Fe3 Fe4 C7 -178.54(17)
C10 Fe3 Fe4 C8 -169.4(3)
C9 Fe3 Fe4 C8 -70.3(2)
P2 Fe3 Fe4 C8 19.05(16)
S4 Fe3 Fe4 C8 -168.93(16)
S3 Fe3 Fe4 C8 83.72(16)
C10 Fe3 Fe4 S4 -0.4(3)
C9 Fe3 Fe4 S4 98.67(15)
P2 Fe3 Fe4 S4 -172.02(5)
S3 Fe3 Fe4 S4 -107.35(5)
C10 Fe3 Fe4 S3 106.9(3)
C9 Fe3 Fe4 S3 -153.98(15)
P2 Fe3 Fe4 S3 -64.67(5)
S4 Fe3 Fe4 S3 107.35(5)
C5 Fe1 Fe2 C3 5.4(2)
C4 Fe1 Fe2 C3 98.0(2)
P1 Fe1 Fe2 C3 -115.6(2)
S2 Fe1 Fe2 C3 -76.94(18)
S1 Fe1 Fe2 C3 175.84(18)
C5 Fe1 Fe2 C2 -90.2(2)
C4 Fe1 Fe2 C2 2.3(2)
P1 Fe1 Fe2 C2 148.74(19)
S2 Fe1 Fe2 C2 -172.60(18)
S1 Fe1 Fe2 C2 80.18(17)
C5 Fe1 Fe2 C1 138.8(3)
C4 Fe1 Fe2 C1 -128.6(3)
P1 Fe1 Fe2 C1 17.8(3)
S2 Fe1 Fe2 C1 56.4(3)
S1 Fe1 Fe2 C1 -50.8(3)
C5 Fe1 Fe2 S2 82.36(16)
C4 Fe1 Fe2 S2 174.94(16)
P1 Fe1 Fe2 S2 -38.66(9)
S1 Fe1 Fe2 S2 -107.22(5)
C5 Fe1 Fe2 S1 -170.42(16)
C4 Fe1 Fe2 S1 -77.84(16)
P1 Fe1 Fe2 S1 68.56(9)
S2 Fe1 Fe2 S1 107.22(5)
C10 Fe3 P2 C41 50.7(2)
C9 Fe3 P2 C41 -51.5(2)
S4 Fe3 P2 C41 -174.1(3)
S3 Fe3 P2 C41 177.74(16)
Fe4 Fe3 P2 C41 -133.50(15)
C10 Fe3 P2 C35 172.3(2)
C9 Fe3 P2 C35 70.1(2)
S4 Fe3 P2 C35 -52.4(3)
S3 Fe3 P2 C35 -60.63(15)
Fe4 Fe3 P2 C35 -11.87(16)
C10 Fe3 P2 C17 -69.2(2)
C9 Fe3 P2 C17 -171.3(2)
S4 Fe3 P2 C17 66.1(3)
S3 Fe3 P2 C17 57.92(15)
Fe4 Fe3 P2 C17 106.68(14)
C5 Fe1 P1 C25 -69.8(2)
C4 Fe1 P1 C25 -161.5(2)
S2 Fe1 P1 C25 20.54(14)
S1 Fe1 P1 C25 108.55(14)
Fe2 Fe1 P1 C25 52.56(17)
C5 Fe1 P1 C23 49.5(2)
C4 Fe1 P1 C23 -42.2(2)
S2 Fe1 P1 C23 139.87(15)
S1 Fe1 P1 C23 -132.13(15)
Fe2 Fe1 P1 C23 171.89(15)
C5 Fe1 P1 C18 168.1(2)
C4 Fe1 P1 C18 76.4(2)
S2 Fe1 P1 C18 -101.58(15)
S1 Fe1 P1 C18 -13.57(15)
Fe2 Fe1 P1 C18 -69.56(17)
C5 Fe1 S2 C12 154.6(2)
C4 Fe1 S2 C12 -114.3(4)
P1 Fe1 S2 C12 60.93(17)
S1 Fe1 S2 C12 -49.69(17)
Fe2 Fe1 S2 C12 -102.50(16)
C5 Fe1 S2 Fe2 -102.91(14)
C4 Fe1 S2 Fe2 -11.8(4)
P1 Fe1 S2 Fe2 163.42(4)
S1 Fe1 S2 Fe2 52.81(4)
C3 Fe2 S2 C12 -140.6(2)
C2 Fe2 S2 C12 126.7(4)
C1 Fe2 S2 C12 -43.8(2)
S1 Fe2 S2 C12 55.70(14)
Fe1 Fe2 S2 C12 108.92(14)
C3 Fe2 S2 Fe1 110.47(17)
C2 Fe2 S2 Fe1 17.8(4)
C1 Fe2 S2 Fe1 -152.73(17)
S1 Fe2 S2 Fe1 -53.23(4)
C3 Fe2 S1 C11 -122.8(6)
C2 Fe2 S1 C11 146.2(2)
C1 Fe2 S1 C11 45.3(2)
S2 Fe2 S1 C11 -56.91(15)
Fe1 Fe2 S1 C11 -109.72(15)
C3 Fe2 S1 Fe1 -13.1(6)
C2 Fe2 S1 Fe1 -104.08(16)
C1 Fe2 S1 Fe1 155.03(18)
S2 Fe2 S1 Fe1 52.81(4)
C5 Fe1 S1 C11 124.6(4)
C4 Fe1 S1 C11 -153.6(2)
P1 Fe1 S1 C11 -51.58(17)
S2 Fe1 S1 C11 49.03(17)
Fe2 Fe1 S1 C11 101.91(17)
C5 Fe1 S1 Fe2 22.7(4)
C4 Fe1 S1 Fe2 104.48(16)
P1 Fe1 S1 Fe2 -153.49(4)
S2 Fe1 S1 Fe2 -52.88(4)
C6 Fe4 S3 C16 48.3(2)
C7 Fe4 S3 C16 -104.7(6)
C8 Fe4 S3 C16 143.6(2)
S4 Fe4 S3 C16 -57.06(16)
Fe3 Fe4 S3 C16 -109.87(16)
C6 Fe4 S3 Fe3 158.17(17)
C7 Fe4 S3 Fe3 5.2(6)
C8 Fe4 S3 Fe3 -106.55(15)
S4 Fe4 S3 Fe3 52.82(3)
C10 Fe3 S3 C16 -42.5(2)
C9 Fe3 S3 C16 136.0(2)
P2 Fe3 S3 C16 -133.12(17)
S4 Fe3 S3 C16 48.33(17)
Fe4 Fe3 S3 C16 101.02(17)
C10 Fe3 S3 Fe4 -143.54(16)
C9 Fe3 S3 Fe4 34.97(18)
P2 Fe3 S3 Fe4 125.86(4)
S4 Fe3 S3 Fe4 -52.69(4)
C6 Fe4 S4 C15 -39.0(2)
C7 Fe4 S4 C15 -135.1(2)
C8 Fe4 S4 C15 140.9(5)
S3 Fe4 S4 C15 56.46(15)
Fe3 Fe4 S4 C15 109.37(16)
C6 Fe4 S4 Fe3 -148.33(16)
C7 Fe4 S4 Fe3 115.54(15)
C8 Fe4 S4 Fe3 31.5(4)
S3 Fe4 S4 Fe3 -52.91(3)
C10 Fe3 S4 C15 78.3(2)
C9 Fe3 S4 C15 -179.5(2)
P2 Fe3 S4 C15 -56.9(3)
S3 Fe3 S4 C15 -48.67(18)
Fe4 Fe3 S4 C15 -101.50(18)
C10 Fe3 S4 Fe4 179.78(14)
C9 Fe3 S4 Fe4 -78.00(16)
P2 Fe3 S4 Fe4 44.6(3)
S3 Fe3 S4 Fe4 52.83(4)
C25 P1 C23 C22 -28.1(4)
C18 P1 C23 C22 81.0(4)
Fe1 P1 C23 C22 -151.7(3)
C25 P1 C23 C24 157.9(4)
C18 P1 C23 C24 -93.0(4)
Fe1 P1 C23 C24 34.3(4)
C23 P1 C25 C26 135.8(3)
C18 P1 C25 C26 31.2(4)
Fe1 P1 C25 C26 -97.0(3)
C23 P1 C25 C30 -50.0(4)
C18 P1 C25 C30 -154.5(3)
Fe1 P1 C25 C30 77.3(3)
C10 Fe3 C9 O9 -37(7)
P2 Fe3 C9 O9 56(7)
S4 Fe3 C9 O9 -132(7)
S3 Fe3 C9 O9 144(7)
Fe4 Fe3 C9 O9 173(7)
C35 P2 C41 C40 -125.6(4)
C17 P2 C41 C40 129.0(4)
Fe3 P2 C41 C40 3.0(4)
C35 P2 C41 C42 54.4(4)
C17 P2 C41 C42 -51.0(4)
Fe3 P2 C41 C42 -177.0(3)
C25 P1 C18 C17 47.9(3)
C23 P1 C18 C17 -59.3(3)
Fe1 P1 C18 C17 173.0(2)
P1 C18 C17 P2 164.4(2)
C41 P2 C17 C18 -66.2(3)
C35 P2 C17 C18 -170.7(3)
Fe3 P2 C17 C18 63.4(3)
C41 P2 C35 C36 40.2(4)
C17 P2 C35 C36 144.7(4)
Fe3 P2 C35 C36 -90.6(3)
C41 P2 C35 C34 -140.7(3)
C17 P2 C35 C34 -36.2(4)
Fe3 P2 C35 C34 88.5(3)
C11 N1 C12 S2 66.6(4)
C13 N1 C12 S2 -171.2(3)
Fe1 S2 C12 N1 5.2(4)
Fe2 S2 C12 N1 -68.6(3)
C4 Fe1 C5 O5 14(100)
P1 Fe1 C5 O5 -89(100)
S2 Fe1 C5 O5 169(100)
S1 Fe1 C5 O5 95(100)
Fe2 Fe1 C5 O5 114(100)
C9 Fe3 C10 O10 -57(5)
P2 Fe3 C10 O10 -151(5)
S4 Fe3 C10 O10 36(5)
S3 Fe3 C10 O10 121(5)
Fe4 Fe3 C10 O10 36(5)
C15 N2 C16 S3 -62.9(4)
C14 N2 C16 S3 72.3(4)
Fe4 S3 C16 N2 69.1(4)
Fe3 S3 C16 N2 -4.3(4)
C30 C25 C26 C27 0.1(6)
P1 C25 C26 C27 174.4(3)
C6 Fe4 C7 O7 -72(8)
C8 Fe4 C7 O7 -167(8)
S4 Fe4 C7 O7 33(8)
S3 Fe4 C7 O7 81(8)
Fe3 Fe4 C7 O7 85(8)
C6 Fe4 C8 O8 -52(6)
C7 Fe4 C8 O8 46(6)
S4 Fe4 C8 O8 128(6)
S3 Fe4 C8 O8 -149(6)
Fe3 Fe4 C8 O8 155(6)
C2 Fe2 C3 O3 -125(22)
C1 Fe2 C3 O3 -23(23)
S2 Fe2 C3 O3 80(22)
S1 Fe2 C3 O3 145(22)
Fe1 Fe2 C3 O3 134(22)
C11 N1 C13 C14 -62.1(5)
C12 N1 C13 C14 174.0(4)
C7 Fe4 C6 O6 -134(11)
C8 Fe4 C6 O6 -41(11)
S4 Fe4 C6 O6 139(11)
S3 Fe4 C6 O6 53(11)
Fe3 Fe4 C6 O6 87(11)
C3 Fe2 C2 O2 -75(13)
C1 Fe2 C2 O2 -172(13)
S2 Fe2 C2 O2 17(13)
S1 Fe2 C2 O2 87(13)
Fe1 Fe2 C2 O2 32(13)
C34 C35 C36 C31 0.6(7)
P2 C35 C36 C31 179.7(4)
C3 Fe2 C1 O1 114(11)
C2 Fe2 C1 O1 -152(11)
S2 Fe2 C1 O1 24(11)
S1 Fe2 C1 O1 -63(11)
Fe1 Fe2 C1 O1 -22(11)
C5 Fe1 C4 O4 91(6)
P1 Fe1 C4 O4 -175(6)
S2 Fe1 C4 O4 0(6)
S1 Fe1 C4 O4 -64(6)
Fe2 Fe1 C4 O4 -10(6)
C12 N1 C11 S1 -67.3(4)
C13 N1 C11 S1 171.4(3)
Fe2 S1 C11 N1 71.0(3)
Fe1 S1 C11 N1 -2.6(4)
C25 C26 C27 C28 1.0(7)
C24 C23 C22 C21 3.4(6)
P1 C23 C22 C21 -170.6(3)
C20 C21 C22 C23 -2.6(7)
C22 C23 C24 C19 -0.8(7)
P1 C23 C24 C19 173.5(4)
C16 N2 C15 S4 62.8(4)
C14 N2 C15 S4 -72.3(5)
Fe4 S4 C15 N2 -68.3(4)
Fe3 S4 C15 N2 5.4(4)
C42 C41 C40 C39 -1.1(7)
P2 C41 C40 C39 178.9(4)
C38 C39 C40 C41 1.6(8)
C15 N2 C14 C13 -146.9(4)
C16 N2 C14 C13 78.5(5)
N1 C13 C14 N2 -158.8(4)
C40 C41 C42 C37 -0.2(7)
P2 C41 C42 C37 179.8(4)
C26 C25 C30 C29 0.1(6)
P1 C25 C30 C29 -174.3(4)
C36 C35 C34 C33 0.2(6)
P2 C35 C34 C33 -178.9(3)
C40 C39 C38 C37 -0.9(8)
C41 C42 C37 C38 0.9(8)
C39 C38 C37 C42 -0.4(9)
C35 C34 C33 C32 -0.9(7)
C34 C33 C32 C31 0.7(8)
C26 C27 C28 C29 -2.4(8)
C22 C21 C20 C19 -1.0(7)
C27 C28 C29 C30 2.6(8)
C25 C30 C29 C28 -1.4(7)
C33 C32 C31 C36 0.1(8)
C35 C36 C31 C32 -0.8(8)
C21 C20 C19 C24 3.6(8)
C23 C24 C19 C20 -2.8(9)
CL1' C60 CL2 CL2' -110(3)
CL1 C60 CL2 CL2' -93(3)
CL2" C60 CL2 CL2' 158(7)
CL1' C60 CL2" CL2' -110.3(16)
CL1 C60 CL2" CL2' -91.6(17)
CL2 C60 CL2" CL2' -14(4)
C60 CL2 CL2' CL2" -34(10)
C60 CL2" CL2' CL2 143(11)
CL1' C60 CL2' CL2 85(3)
CL1 C60 CL2' CL2 96(3)
CL2" C60 CL2' CL2 -9(3)
CL1' C60 CL2' CL2" 94.2(18)
CL1 C60 CL2' CL2" 105.5(16)
CL2 C60 CL2' CL2" 9(3)
